data_7011643
loop_
_publ_author_name
'Morris, Leigh J.'
'Downs, Anthony J.'
'Green, Jennifer C.'
'Greene, Tim M.'
'Teat, Simon J.'
'Parsons, Simon'

_publ_section_title
;
 Structural studies and matrix photochemistry of
 tetramethyloxorhenium(vi), (CH3)4ReO, and related compounds
;
_journal_issue 16
_journal_name_full 'Journal of the Chemical Society, Dalton Transactions'
_journal_page_first 3142
_journal_paper_doi 10.1039/b202425j
_journal_year 2002
_chemical_compound_source
;
?
;
_chemical_formula_moiety O=ReMe4
_chemical_formula_sum 'C4 H12 O Re'
_chemical_formula_weight 262.34
_chemical_melting_point ?
_chemical_name_systematic
;
Tetramethyloxorhenium
;
_space_group_IT_number 15
_symmetry_cell_setting 'Monoclinic twin'
_symmetry_space_group_name_Hall '-C 2yc'
_symmetry_space_group_name_H-M 'C 1 2/c 1'
_atom_sites_solution_hydrogens geom
_atom_sites_solution_primary Patterson
_audit_creation_date 99-05-06
_audit_creation_method CRYSTALS_ver_07-07-97
_cell_angle_alpha 90
_cell_angle_beta 90.090(7)
_cell_angle_gamma 90
_cell_formula_units_Z 4
_cell_length_a 10.922(4)
_cell_length_b 5.5519(18)
_cell_length_c 10.894(4)
_cell_measurement_reflns_used 5979
_cell_measurement_temperature 150
_cell_measurement_theta_max 29.22
_cell_measurement_theta_min 5.39
_cell_volume 660.6(4)
_computing_cell_refinement 'LSCELL (Clegg)'
_computing_data_collection SMART
_computing_data_reduction SAINT
_computing_molecular_graphics
;
CAMERON (Watkin, Prout & Pearce,  1996)
;
_computing_publication_material
;
CRYSTALS Issue 10 (Watkin, Prout, Carruthers & Betteridge, 1996)
;
_computing_structure_refinement
;
CRYSTALS Issue 10 (Watkin, Prout, Carruthers & Betteridge, 1996)
;
_computing_structure_solution Shelxs97
_diffrn_ambient_temperature 150
_diffrn_measurement_device_type 'Bruker SMART, St. 9.8 Daresbury'
_diffrn_measurement_method Omega
_diffrn_radiation_monochromator Silicon
_diffrn_radiation_type Synchrotron
_diffrn_radiation_wavelength 0.68860
_diffrn_reflns_av_R_equivalents 0.078
_diffrn_reflns_limit_h_max 15
_diffrn_reflns_limit_h_min -15
_diffrn_reflns_limit_k_max 7
_diffrn_reflns_limit_k_min 0
_diffrn_reflns_limit_l_max 15
_diffrn_reflns_limit_l_min 0
_diffrn_reflns_number 9196
_diffrn_reflns_theta_max 30
_diffrn_reflns_theta_min 5
_diffrn_standards_decay_% 0.00
_diffrn_standards_interval_count 0
_diffrn_standards_interval_time 0
_diffrn_standards_number 0
_exptl_absorpt_coefficient_mu 16.82
_exptl_absorpt_correction_T_max 0.802
_exptl_absorpt_correction_T_min 0.500
_exptl_absorpt_correction_type SADABS
_exptl_crystal_colour Red
_exptl_crystal_density_diffrn 2.64
_exptl_crystal_density_meas ?
_exptl_crystal_description needle
_exptl_crystal_F_000 473.49
_exptl_crystal_size_max 0.14
_exptl_crystal_size_mid 0.02
_exptl_crystal_size_min 0.02
_refine_diff_density_max 1.63
_refine_diff_density_min -2.00
_refine_ls_extinction_method None
_refine_ls_goodness_of_fit_obs 1.0277
_refine_ls_hydrogen_treatment noref
_refine_ls_matrix_type full
_refine_ls_number_parameters 30
_refine_ls_number_reflns 1298
_refine_ls_R_factor_obs 0.0379
_refine_ls_shift/su_max 0.000781
_refine_ls_structure_factor_coef F
_refine_ls_weighting_details
;
Chebychev polynomial with   3 parameters (Carruthers & Watkin, 1979)
1.31 0.624 1.14
;
_refine_ls_weighting_scheme 'Chebychev 3-term polynomial'
_refine_ls_wR_factor_obs 0.0375
_reflns_limit_h_max 15
_reflns_limit_h_min -15
_reflns_limit_k_max 7
_reflns_limit_k_min 0
_reflns_limit_l_max 15
_reflns_limit_l_min 0
_reflns_number_observed 1298
_reflns_number_total 1496
_reflns_observed_criterion >2.00sigma(I)
_cod_data_source_file b202425j.txt
_cod_data_source_block oreme4
_cod_depositor_comments
;
The following automatic conversions were performed:

'_chemical_melting_point' value 'not measured' was changed to '?' -
the value is undefined or not given.

Automatic conversion script
Id: cif_fix_values 1569 2011-02-09 13:29:24Z adriana 
;
_cod_original_cell_volume 660.6
_cod_original_sg_symbol_H-M C2/c
_cod_original_formula_sum 'C4 H12 Re1 O1 '
_cod_database_code 7011643

loop_
_symmetry_equiv_pos_as_xyz
x,y,z
-x,-y,-z
x+1/2,y+1/2,z
-x+1/2,-y+1/2,-z
-x,y,-z+1/2
x,-y,z+1/2
-x+1/2,y+1/2,-z+1/2
x+1/2,-y+1/2,z+1/2

loop_
_atom_site_aniso_label
_atom_site_aniso_U_11
_atom_site_aniso_U_22
_atom_site_aniso_U_33
_atom_site_aniso_U_23
_atom_site_aniso_U_13
_atom_site_aniso_U_12
Re1 0.02061(18) 0.01394(18) 0.02044(17) 0.0000 0.00053(11) 0.0000
O1 0.049(3) 0.0122(18) 0.039(2) 0.0000 -0.000(2) 0.0000
C1 0.031(3) 0.027(3) 0.028(3) 0.0017(11) -0.000(3) -0.0001(11)
C2 0.027(3) 0.028(3) 0.038(4) -0.0009(12) 0.012(3) 0.0004(12)

loop_
_atom_site_label
_atom_site_fract_x
_atom_site_fract_y
_atom_site_fract_z
_atom_site_U_iso_or_equiv
_atom_site_occupancy
_atom_site_thermal_displace_type
Re1 0.0000 0.38654(2) 0.2500 0.0183 1.0000 Uani
O1 0.0000 0.6898(7) 0.2500 0.0334 1.0000 Uani
C1 0.0937(9) 0.2407(7) 0.4028(8) 0.0286 1.0000 Uani
C2 0.1510(8) 0.2401(7) 0.1559(9) 0.0314 1.0000 Uani
H11 0.0917 0.0608 0.3983 0.0600 1.0000 Uiso
H12 0.0543 0.2960 0.4800 0.0600 1.0000 Uiso
H13 0.1814 0.2960 0.4012 0.0600 1.0000 Uiso
H21 0.1469 0.0602 0.1593 0.0600 1.0000 Uiso
H22 0.2287 0.2952 0.1969 0.0600 1.0000 Uiso
H23 0.1502 0.2952 0.0692 0.0600 1.0000 Uiso

loop_
_atom_type_symbol
_atom_type_scat_dispersion_real
_atom_type_scat_dispersion_imag
_atom_type_scat_Cromer_Mann_a1
_atom_type_scat_Cromer_Mann_b1
_atom_type_scat_Cromer_Mann_a2
_atom_type_scat_Cromer_Mann_b2
_atom_type_scat_Cromer_Mann_a3
_atom_type_scat_Cromer_Mann_b3
_atom_type_scat_Cromer_Mann_a4
_atom_type_scat_Cromer_Mann_b4
_atom_type_scat_Cromer_Mann_c
_atom_type_scat_source
'C   ' 0.0029 0.0015 2.3100 20.8439 1.0200 10.2075 1.5886 0.5687 0.8650 51.6512 0.2156 International_Tables_Vol_IV_Table_2.2B
'H   ' 0.0000 0.0000 0.4930 10.5109 0.3229 26.1257 0.1402 3.1424 0.0408 57.7998 0.0030 International_Tables_Vol_IV_Table_2.2B
'O   ' 0.0101 0.0057 3.0485 13.2771 2.2868 5.7011 1.5463 0.3239 0.8670 32.9089 0.2508 International_Tables_Vol_IV_Table_2.2B
'Re  ' -0.7969 6.8850 28.7621 1.6719 15.7189 9.0923 14.5564 0.3505 5.4417 52.0862 10.4720 International_Tables_Vol_IV_Table_2.2B

loop_
_geom_angle_atom_site_label_1
_geom_angle_site_symmetry_1
_geom_angle_atom_site_label_2
_geom_angle_site_symmetry_2
_geom_angle_atom_site_label_3
_geom_angle_site_symmetry_3
_geom_angle
_geom_angle_publ_flag
O1 . Re1 . C1 . 112.53(14) yes
C1 . Re1 . C1 5_555 134.9(3) yes
O1 . Re1 . C2 . 112.70(14) yes
C1 . Re1 . C2 . 81.8(5) yes
C1 5_555 Re1 . C2 . 81.2(5) yes
C2 . Re1 . C2 5_555 134.6(3) yes
Re1 . C1 . H11 . 109.5(6) no
Re1 . C1 . H12 . 109.8(5) no
H11 . C1 . H12 . 109.9(7) no
Re1 . C1 . H13 . 109.2(5) no
H11 . C1 . H13 . 109.0(7) no
H12 . C1 . H13 . 109.4(7) no
Re1 . C2 . H21 . 109.4(6) no
Re1 . C2 . H22 . 109.1(6) no
H21 . C2 . H22 . 108.9(8) no
Re1 . C2 . H23 . 109.8(6) no
H21 . C2 . H23 . 110.1(8) no
H22 . C2 . H23 . 109.5(7) no

loop_
_geom_bond_atom_site_label_1
_geom_bond_site_symmetry_1
_geom_bond_atom_site_label_2
_geom_bond_site_symmetry_2
_geom_bond_distance
_geom_bond_publ_flag
Re1 . O1 . 1.684(4) yes
Re1 . C1 . 2.113(8) yes
Re1 . C2 . 2.107(8) yes
C1 . H11 . 1.000(4) no
C1 . H12 . 0.994(9) no
C1 . H13 . 1.006(9) no
C2 . H21 . 1.000(4) no
C2 . H22 . 1.01(1) no
C2 . H23 . 0.99(1) no
